data_4115736
loop_
_publ_author_name
'Stephen M. Holmes'
'Daniel F. Schafer'
'Peter T. Wolczanski'
'Emil B. Lobkovsky'

_publ_section_title
;
 Synthesis of (tBu3SiNH)2ClW\\tbWCl(NHSitBu3)2 and Its Degradation via NH
 Bond Activation
;
_journal_name_full 'Journal of the American Chemical Society'
_journal_page_first 10571
_journal_page_last 10583
_journal_paper_doi 10.1021/ja010957h
_journal_volume 123
_journal_year 2001
_chemical_formula_sum 'C54 H124 Cl2 N4 Si4 W2'
_chemical_formula_weight 1380.53
_chemical_name_systematic
; 
 ? 
;
_space_group_IT_number 14
_symmetry_cell_setting monoclinic
_symmetry_space_group_name_Hall '-P 2yn'
_symmetry_space_group_name_H-M 'P 1 21/n 1'
_atom_sites_solution_hydrogens geom
_atom_sites_solution_primary direct
_atom_sites_solution_secondary difmap
_audit_creation_method SHELXL
_cell_angle_alpha 90.0000(15)
_cell_angle_beta 100.117(2)
_cell_angle_gamma 90.000(2)
_cell_formula_units_Z 4
_cell_length_a 13.7997(4)
_cell_length_b 23.8392(2)
_cell_length_c 21.7517(7)
_cell_measurement_temperature 293(2)
_cell_volume 7044.5(3)
_computing_cell_refinement SAINT
_computing_data_collection SMART
_computing_data_reduction SAINT
_computing_molecular_graphics XP
_computing_publication_material XCIF
_computing_structure_refinement 'SHELXL-93 (Sheldrick, 1993)'
_computing_structure_solution 'SHELXS-86 (Sheldrick, 1990)'
_diffrn_ambient_temperature 293(2)
_diffrn_measurement_device SMART
_diffrn_measurement_method '0.5 deg. \w-scan'
_diffrn_radiation_monochromator graphite
_diffrn_radiation_source 'fine-focus sealed tube'
_diffrn_radiation_type MoK\a
_diffrn_radiation_wavelength 0.71073
_diffrn_reflns_av_R_equivalents 0.1404
_diffrn_reflns_av_sigmaI/netI 0.1571
_diffrn_reflns_limit_h_max 12
_diffrn_reflns_limit_h_min -13
_diffrn_reflns_limit_k_max 23
_diffrn_reflns_limit_k_min -23
_diffrn_reflns_limit_l_max 21
_diffrn_reflns_limit_l_min -21
_diffrn_reflns_number 23390
_diffrn_reflns_theta_max 20.81
_diffrn_reflns_theta_min 1.28
_exptl_absorpt_coefficient_mu 3.439
_exptl_absorpt_correction_T_max 0.962155
_exptl_absorpt_correction_T_min 0.496917
_exptl_absorpt_correction_type SADABS
_exptl_crystal_density_diffrn 1.302
_exptl_crystal_F_000 2856
_exptl_crystal_size_max 0.2
_exptl_crystal_size_mid 0.2
_exptl_crystal_size_min 0.1
_refine_diff_density_max 6.354
_refine_diff_density_min -1.034
_refine_diff_density_rms 0.240
_refine_ls_extinction_method none
_refine_ls_goodness_of_fit_all 1.010
_refine_ls_goodness_of_fit_obs 1.111
_refine_ls_hydrogen_treatment riding
_refine_ls_matrix_type full
_refine_ls_number_parameters 317
_refine_ls_number_reflns 5498
_refine_ls_number_restraints 1392
_refine_ls_restrained_S_all 0.936
_refine_ls_restrained_S_obs 0.984
_refine_ls_R_factor_all 0.1726
_refine_ls_R_factor_obs 0.0970
_refine_ls_shift/esd_max 8.580
_refine_ls_shift/esd_mean 0.118
_refine_ls_structure_factor_coef Fsqd
_refine_ls_weighting_details 'w=1/[\s^2^(Fo^2^)+(0.1844P)^2^+49.8403P] where P=(Fo^2^+2Fc^2^)/3'
_refine_ls_weighting_scheme calc
_refine_ls_wR_factor_all 0.3030
_refine_ls_wR_factor_obs 0.2486
_reflns_number_observed 3463
_reflns_number_total 7281
_reflns_observed_criterion >2sigma(I)
_cod_data_source_file ja010957h_1.cif
_cod_data_source_block '[(tBu3SiHN)2ClW]2_1.cif'
_cod_depositor_comments
;
The following automatic conversions were performed:

'_refine_ls_weighting_scheme' value 'calc
w=1/[\s^2^(Fo^2^)+(0.1844P)^2^+49.8403P] where P=(Fo^2^+2Fc^2^)/3'
was changed to 'calc'. New tag '_refine_ls_weighting_details' was
created. The value of the new tag was set to
'w=1/[\s^2^(Fo^2^)+(0.1844P)^2^+49.8403P] where P=(Fo^2^+2Fc^2^)/3'.

Automatic conversion script
Id: cif_fix_values 3143 2015-03-26 13:38:13Z robertas 
;
_cod_database_code 4115736

loop_
_symmetry_equiv_pos_as_xyz
'x, y, z'
'-x+1/2, y+1/2, -z+1/2'
'-x, -y, -z'
'x-1/2, -y-1/2, z-1/2'

loop_
_atom_site_aniso_label
_atom_site_aniso_U_11
_atom_site_aniso_U_22
_atom_site_aniso_U_33
_atom_site_aniso_U_23
_atom_site_aniso_U_13
_atom_site_aniso_U_12
W1 0.0394(9) 0.0408(9) 0.0456(9) 0.0035(7) 0.0094(6) 0.0028(6)
W2 0.0437(9) 0.0438(9) 0.0399(9) 0.0006(7) 0.0113(6) 0.0039(6)
Cl1 0.031(5) 0.082(6) 0.078(6) 0.020(5) -0.005(4) -0.006(4)
Cl2 0.066(6) 0.083(6) 0.045(5) -0.001(5) 0.020(4) 0.024(5)
Si1 0.059(6) 0.046(6) 0.069(7) 0.006(5) 0.025(5) 0.018(5)
Si2 0.050(6) 0.064(6) 0.036(5) 0.001(5) 0.008(4) 0.005(5)
Si3 0.063(6) 0.041(5) 0.065(6) 0.010(5) 0.026(5) -0.008(5)
Si4 0.029(5) 0.080(7) 0.045(6) -0.002(5) 0.002(4) 0.000(5)
N1 0.073(19) 0.056(17) 0.046(17) -0.001(14) 0.016(14) 0.022(13)
N2 0.031(14) 0.062(16) 0.015(12) -0.002(11) 0.004(10) 0.019(11)
N3 0.034(14) 0.063(16) 0.018(13) 0.012(12) 0.004(11) -0.016(12)
N4 0.058(17) 0.051(15) 0.021(13) -0.015(12) 0.003(12) -0.013(12)

loop_
_atom_site_label
_atom_site_type_symbol
_atom_site_fract_x
_atom_site_fract_y
_atom_site_fract_z
_atom_site_U_iso_or_equiv
_atom_site_thermal_displace_type
_atom_site_occupancy
_atom_site_calc_flag
_atom_site_refinement_flags
W1 W 0.93593(8) 0.09439(5) 0.73665(6) 0.0417(5) Uani 1 d .
W2 W 0.85702(9) 0.15092(5) 0.65522(6) 0.0420(5) Uani 1 d .
Cl1 Cl 1.0860(5) 0.1395(3) 0.7600(4) 0.065(2) Uani 1 d .
Cl2 Cl 0.9034(6) 0.1070(3) 0.5704(4) 0.064(2) Uani 1 d .
Si1 Si 1.0070(6) -0.0429(3) 0.6884(4) 0.057(3) Uani 1 d D
Si2 Si 0.8522(6) 0.1146(3) 0.8833(4) 0.050(2) Uani 1 d D
Si3 Si 0.9640(6) 0.2882(3) 0.6512(4) 0.055(3) Uani 1 d D
Si4 Si 0.5939(6) 0.1324(4) 0.6175(4) 0.052(3) Uani 1 d D
N1 N 0.9547(17) 0.0252(9) 0.6901(11) 0.058(7) Uani 1 d .
H1A H 0.9221(17) 0.0305(9) 0.6530(11) 0.069 Uiso 1 calc R
N2 N 0.8541(15) 0.1069(8) 0.8013(9) 0.036(6) Uani 1 d .
H2A H 0.7943(15) 0.1099(8) 0.7822(9) 0.043 Uiso 1 calc R
N3 N 0.9352(14) 0.2202(9) 0.6735(9) 0.039(6) Uani 1 d .
H3A H 0.9726(14) 0.2144(9) 0.7089(9) 0.047 Uiso 1 calc R
N4 N 0.7146(15) 0.1410(8) 0.6585(10) 0.044(6) Uani 1 d .
H4A H 0.7102(15) 0.1408(8) 0.6974(10) 0.053 Uiso 1 calc R
C1 C 0.9156(20) -0.0866(12) 0.6290(13) 0.123(16) Uiso 1 d D
C2 C 1.0238(20) -0.0760(11) 0.7701(10) 0.089(12) Uiso 1 d D
C3 C 1.1294(15) -0.0281(11) 0.6601(12) 0.068(10) Uiso 1 d D
C4 C 0.9843(13) 0.1253(8) 0.9302(10) 0.047(8) Uiso 1 d D
C5 C 0.7885(15) 0.0501(8) 0.9109(11) 0.058(9) Uiso 1 d D
C6 C 0.7747(14) 0.1816(8) 0.8876(10) 0.055(9) Uiso 1 d D
C7 C 1.0071(24) 0.3296(12) 0.7283(11) 0.117(15) Uiso 1 d D
C8 C 1.0747(20) 0.2783(14) 0.6095(16) 0.131(16) Uiso 1 d D
C9 C 0.8495(17) 0.3225(12) 0.6024(13) 0.105(13) Uiso 1 d D
C10 C 0.5488(17) 0.0641(8) 0.6528(11) 0.062(9) Uiso 1 d D
C11 C 0.5167(18) 0.1964(9) 0.6346(12) 0.076(11) Uiso 1 d D
C12 C 0.5945(19) 0.1249(9) 0.5292(9) 0.069(10) Uiso 1 d D
C13 C 0.8957(39) -0.0643(21) 0.5628(19) 0.218(28) Uiso 1 d D
H13A H 0.9560(39) -0.0635(21) 0.5465(19) 0.327 Uiso 1 calc R
H13B H 0.8694(39) -0.0270(21) 0.5626(19) 0.327 Uiso 1 calc R
H13C H 0.8491(39) -0.0882(21) 0.5372(19) 0.327 Uiso 1 calc R
C14 C 0.9474(25) -0.1475(12) 0.6249(17) 0.095(12) Uiso 1 d D
H14A H 1.0077(25) -0.1489(12) 0.6087(17) 0.142 Uiso 1 calc R
H14B H 0.8972(25) -0.1678(12) 0.5977(17) 0.142 Uiso 1 calc R
H14C H 0.9574(25) -0.1640(12) 0.6658(17) 0.142 Uiso 1 calc R
C15 C 0.8194(33) -0.0891(21) 0.6530(26) 0.230(30) Uiso 1 d D
H15A H 0.8309(33) -0.1032(21) 0.6949(26) 0.345 Uiso 1 calc R
H15B H 0.7746(33) -0.1136(21) 0.6268(26) 0.345 Uiso 1 calc R
H15C H 0.7915(33) -0.0522(21) 0.6523(26) 0.345 Uiso 1 calc R
C16 C 1.0918(22) -0.1271(11) 0.7806(16) 0.086(12) Uiso 1 d D
H16A H 1.0688(22) -0.1553(11) 0.7500(16) 0.129 Uiso 1 calc R
H16B H 1.0919(22) -0.1420(11) 0.8216(16) 0.129 Uiso 1 calc R
H16C H 1.1574(22) -0.1161(11) 0.7768(16) 0.129 Uiso 1 calc R
C17 C 1.0637(30) -0.0335(15) 0.8187(20) 0.166(21) Uiso 1 d D
H17A H 1.0223(30) -0.0009(15) 0.8139(20) 0.248 Uiso 1 calc R
H17B H 1.1292(30) -0.0232(15) 0.8140(20) 0.248 Uiso 1 calc R
H17C H 1.0651(30) -0.0492(15) 0.8595(20) 0.248 Uiso 1 calc R
C18 C 0.9239(24) -0.0937(20) 0.7863(27) 0.211(28) Uiso 1 d D
H18A H 0.8939(24) -0.1213(20) 0.7568(27) 0.317 Uiso 1 calc R
H18B H 0.8817(24) -0.0615(20) 0.7845(27) 0.317 Uiso 1 calc R
H18C H 0.9338(24) -0.1093(20) 0.8276(27) 0.317 Uiso 1 calc R
C19 C 1.1817(28) -0.0798(12) 0.6413(17) 0.113(14) Uiso 1 d D
H19A H 1.1894(28) -0.1067(12) 0.6746(17) 0.169 Uiso 1 calc R
H19B H 1.2452(28) -0.0693(12) 0.6329(17) 0.169 Uiso 1 calc R
H19C H 1.1433(28) -0.0960(12) 0.6045(17) 0.169 Uiso 1 calc R
C20 C 1.2038(36) -0.0004(19) 0.7120(19) 0.224(30) Uiso 1 d D
H20A H 1.2150(36) -0.0245(19) 0.7479(19) 0.336 Uiso 1 calc R
H20B H 1.1783(36) 0.0349(19) 0.7230(19) 0.336 Uiso 1 calc R
H20C H 1.2647(36) 0.0056(19) 0.6974(19) 0.336 Uiso 1 calc R
C21 C 1.1167(32) 0.0140(15) 0.6077(17) 0.154(20) Uiso 1 d D
H21A H 1.0832(32) 0.0465(15) 0.6194(17) 0.231 Uiso 1 calc R
H21B H 1.0788(32) -0.0025(15) 0.5709(17) 0.231 Uiso 1 calc R
H21C H 1.1802(32) 0.0247(15) 0.5993(17) 0.231 Uiso 1 calc R
C22 C 1.0261(22) 0.1818(9) 0.9163(14) 0.073(10) Uiso 1 d D
H22A H 1.0248(22) 0.1853(9) 0.8722(14) 0.109 Uiso 1 calc R
H22B H 1.0928(22) 0.1849(9) 0.9380(14) 0.109 Uiso 1 calc R
H22C H 0.9872(22) 0.2112(9) 0.9299(14) 0.109 Uiso 1 calc R
C23 C 1.0511(23) 0.0789(11) 0.9125(15) 0.084(11) Uiso 1 d D
H23A H 1.0507(23) 0.0801(11) 0.8683(15) 0.126 Uiso 1 calc R
H23B H 1.0273(23) 0.0431(11) 0.9234(15) 0.126 Uiso 1 calc R
H23C H 1.1170(23) 0.0845(11) 0.9345(15) 0.126 Uiso 1 calc R
C24 C 0.9879(22) 0.1219(11) 1.0001(10) 0.066(10) Uiso 1 d D
H24A H 0.9617(22) 0.0865(11) 1.0104(10) 0.099 Uiso 1 calc R
H24B H 0.9493(22) 0.1518(11) 1.0130(10) 0.099 Uiso 1 calc R
H24C H 1.0548(22) 0.1254(11) 1.0212(10) 0.099 Uiso 1 calc R
C25 C 0.8574(20) -0.0004(12) 0.9271(15) 0.088(12) Uiso 1 d D
H25A H 0.8872(20) -0.0097(12) 0.8918(15) 0.132 Uiso 1 calc R
H25B H 0.8202(20) -0.0319(12) 0.9378(15) 0.132 Uiso 1 calc R
H25C H 0.9078(20) 0.0089(12) 0.9620(15) 0.132 Uiso 1 calc R
C26 C 0.7462(25) 0.0608(16) 0.9700(13) 0.117(15) Uiso 1 d D
H26A H 0.7975(25) 0.0739(16) 1.0025(13) 0.176 Uiso 1 calc R
H26B H 0.7191(25) 0.0266(16) 0.9831(13) 0.176 Uiso 1 calc R
H26C H 0.6954(25) 0.0887(16) 0.9618(13) 0.176 Uiso 1 calc R
C27 C 0.7025(19) 0.0294(13) 0.8623(12) 0.076(10) Uiso 1 d D
H27A H 0.7250(19) 0.0220(13) 0.8238(12) 0.114 Uiso 1 calc R
H27B H 0.6521(19) 0.0576(13) 0.8556(12) 0.114 Uiso 1 calc R
H27C H 0.6764(19) -0.0044(13) 0.8770(12) 0.114 Uiso 1 calc R
C28 C 0.7804(22) 0.2100(13) 0.9507(11) 0.078(11) Uiso 1 d D
H28A H 0.8480(22) 0.2173(13) 0.9683(11) 0.117 Uiso 1 calc R
H28B H 0.7521(22) 0.1859(13) 0.9782(11) 0.117 Uiso 1 calc R
H28C H 0.7448(22) 0.2447(13) 0.9455(11) 0.117 Uiso 1 calc R
C29 C 0.6661(14) 0.1720(10) 0.8634(11) 0.035(7) Uiso 1 d D
H29A H 0.6581(14) 0.1539(10) 0.8234(11) 0.052 Uiso 1 calc R
H29B H 0.6324(14) 0.2074(10) 0.8592(11) 0.052 Uiso 1 calc R
H29C H 0.6391(14) 0.1487(10) 0.8922(11) 0.052 Uiso 1 calc R
C30 C 0.8025(22) 0.2272(12) 0.8437(13) 0.085(11) Uiso 1 d D
H30A H 0.8000(22) 0.2117(12) 0.8027(13) 0.128 Uiso 1 calc R
H30B H 0.8679(22) 0.2404(12) 0.8593(13) 0.128 Uiso 1 calc R
H30C H 0.7569(22) 0.2578(12) 0.8417(13) 0.128 Uiso 1 calc R
C31 C 1.1134(30) 0.3101(24) 0.7540(32) 0.307(43) Uiso 1 d D
H31A H 1.1526(30) 0.3131(24) 0.7218(32) 0.461 Uiso 1 calc R
H31B H 1.1124(30) 0.2718(24) 0.7674(32) 0.461 Uiso 1 calc R
H31C H 1.1412(30) 0.3333(24) 0.7887(32) 0.461 Uiso 1 calc R
C32 C 0.9568(36) 0.3216(20) 0.7833(21) 0.202(26) Uiso 1 d D
H32A H 0.9490(36) 0.2823(20) 0.7904(21) 0.304 Uiso 1 calc R
H32B H 0.8933(36) 0.3393(20) 0.7752(21) 0.304 Uiso 1 calc R
H32C H 0.9958(36) 0.3382(20) 0.8196(21) 0.304 Uiso 1 calc R
C33 C 1.0204(25) 0.3924(12) 0.7181(17) 0.094(12) Uiso 1 d D
H33A H 1.0525(25) 0.3979(12) 0.6828(17) 0.141 Uiso 1 calc R
H33B H 1.0598(25) 0.4084(12) 0.7546(17) 0.141 Uiso 1 calc R
H33C H 0.9571(25) 0.4104(12) 0.7104(17) 0.141 Uiso 1 calc R
C34 C 1.1532(45) 0.2416(23) 0.6479(30) 0.348(52) Uiso 1 d D
H34A H 1.1771(45) 0.2594(23) 0.6872(30) 0.522 Uiso 1 calc R
H34B H 1.2067(45) 0.2364(23) 0.6256(30) 0.522 Uiso 1 calc R
H34C H 1.1253(45) 0.2058(23) 0.6551(30) 0.522 Uiso 1 calc R
C35 C 1.0391(47) 0.2472(22) 0.5489(23) 0.289(41) Uiso 1 d D
H35A H 0.9893(47) 0.2690(22) 0.5231(23) 0.433 Uiso 1 calc R
H35B H 1.0120(47) 0.2116(22) 0.5579(23) 0.433 Uiso 1 calc R
H35C H 1.0933(47) 0.2413(22) 0.5274(23) 0.433 Uiso 1 calc R
C36 C 1.1298(26) 0.3298(13) 0.5919(18) 0.103(13) Uiso 1 d D
H36A H 1.1536(26) 0.3514(13) 0.6287(18) 0.155 Uiso 1 calc R
H36B H 1.0860(26) 0.3524(13) 0.5628(18) 0.155 Uiso 1 calc R
H36C H 1.1843(26) 0.3180(13) 0.5731(18) 0.155 Uiso 1 calc R
C37 C 0.7870(32) 0.2824(16) 0.5588(19) 0.160(20) Uiso 1 d D
H37A H 0.7728(32) 0.2499(16) 0.5817(19) 0.240 Uiso 1 calc R
H37B H 0.8218(32) 0.2714(16) 0.5263(19) 0.240 Uiso 1 calc R
H37C H 0.7265(32) 0.3005(16) 0.5408(19) 0.240 Uiso 1 calc R
C38 C 0.7766(37) 0.3421(19) 0.6446(21) 0.201(26) Uiso 1 d D
H38A H 0.8089(37) 0.3682(19) 0.6751(21) 0.302 Uiso 1 calc R
H38B H 0.7548(37) 0.3102(19) 0.6655(21) 0.302 Uiso 1 calc R
H38C H 0.7210(37) 0.3599(19) 0.6195(21) 0.302 Uiso 1 calc R
C39 C 0.8697(27) 0.3753(13) 0.5664(17) 0.111(14) Uiso 1 d D
H39A H 0.9096(27) 0.4008(13) 0.5942(17) 0.166 Uiso 1 calc R
H39B H 0.8085(27) 0.3931(13) 0.5492(17) 0.166 Uiso 1 calc R
H39C H 0.9038(27) 0.3651(13) 0.5332(17) 0.166 Uiso 1 calc R
C40 C 0.6259(20) 0.0173(12) 0.6602(15) 0.088(11) Uiso 1 d D
H40A H 0.6436(20) 0.0092(12) 0.6204(15) 0.132 Uiso 1 calc R
H40B H 0.5992(20) -0.0158(12) 0.6760(15) 0.132 Uiso 1 calc R
H40C H 0.6833(20) 0.0291(12) 0.6889(15) 0.132 Uiso 1 calc R
C41 C 0.5256(26) 0.0729(16) 0.7182(13) 0.112(14) Uiso 1 d D
H41A H 0.4774(26) 0.1022(16) 0.7170(13) 0.168 Uiso 1 calc R
H41B H 0.5845(26) 0.0835(16) 0.7462(13) 0.168 Uiso 1 calc R
H41C H 0.5001(26) 0.0388(16) 0.7325(13) 0.168 Uiso 1 calc R
C42 C 0.4552(19) 0.0376(13) 0.6161(14) 0.092(12) Uiso 1 d D
H42A H 0.4033(19) 0.0650(13) 0.6099(14) 0.138 Uiso 1 calc R
H42B H 0.4360(19) 0.0063(13) 0.6390(14) 0.138 Uiso 1 calc R
H42C H 0.4675(19) 0.0250(13) 0.5762(14) 0.138 Uiso 1 calc R
C43 C 0.5459(24) 0.2169(15) 0.7020(12) 0.098(13) Uiso 1 d D
H43A H 0.6160(24) 0.2218(15) 0.7116(12) 0.147 Uiso 1 calc R
H43B H 0.5259(24) 0.1898(15) 0.7299(12) 0.147 Uiso 1 calc R
H43C H 0.5141(24) 0.2521(15) 0.7067(12) 0.147 Uiso 1 calc R
C44 C 0.4052(20) 0.1893(16) 0.6242(17) 0.124(16) Uiso 1 d D
H44A H 0.3889(20) 0.1579(16) 0.6481(17) 0.186 Uiso 1 calc R
H44B H 0.3809(20) 0.1828(16) 0.5807(17) 0.186 Uiso 1 calc R
H44C H 0.3757(20) 0.2227(16) 0.6373(17) 0.186 Uiso 1 calc R
C45 C 0.5312(25) 0.2473(13) 0.5941(15) 0.105(14) Uiso 1 d D
H45A H 0.6002(25) 0.2551(13) 0.5978(15) 0.158 Uiso 1 calc R
H45B H 0.4985(25) 0.2793(13) 0.6079(15) 0.158 Uiso 1 calc R
H45C H 0.5039(25) 0.2394(13) 0.5513(15) 0.158 Uiso 1 calc R
C46 C 0.4949(19) 0.1304(14) 0.4866(17) 0.111(14) Uiso 1 d D
H46A H 0.4648(19) 0.1652(14) 0.4949(17) 0.167 Uiso 1 calc R
H46B H 0.4533(19) 0.0998(14) 0.4942(17) 0.167 Uiso 1 calc R
H46C H 0.5037(19) 0.1295(14) 0.4438(17) 0.167 Uiso 1 calc R
C47 C 0.6566(20) 0.1693(10) 0.5030(15) 0.071(10) Uiso 1 d D
H47A H 0.6329(20) 0.2060(10) 0.5108(15) 0.107 Uiso 1 calc R
H47B H 0.6516(20) 0.1639(10) 0.4588(15) 0.107 Uiso 1 calc R
H47C H 0.7242(20) 0.1658(10) 0.5229(15) 0.107 Uiso 1 calc R
C48 C 0.6362(23) 0.0688(10) 0.5138(17) 0.099(13) Uiso 1 d D
H48A H 0.6992(23) 0.0631(10) 0.5397(17) 0.148 Uiso 1 calc R
H48B H 0.6434(23) 0.0684(10) 0.4707(17) 0.148 Uiso 1 calc R
H48C H 0.5922(23) 0.0393(10) 0.5212(17) 0.148 Uiso 1 calc R
C2S C 0.8827(42) 0.3861(23) 0.3694(27) 0.177(20) Uiso 1 d .
C3S C 0.8588(50) 0.3123(31) 0.3339(34) 0.229(29) Uiso 1 d .
C4S C 0.8231(56) 0.2595(32) 0.3606(36) 0.245(32) Uiso 1 d .
C1S C 0.7850(44) 0.4056(23) 0.3802(28) 0.364(22) Uiso 1 d .

loop_
_atom_type_symbol
_atom_type_description
_atom_type_scat_dispersion_real
_atom_type_scat_dispersion_imag
_atom_type_scat_source
C C 0.0033 0.0016 'International Tables Vol C Tables 4.2.6.8 and 6.1.1.4'
H H 0.0000 0.0000 'International Tables Vol C Tables 4.2.6.8 and 6.1.1.4'
N N 0.0061 0.0033 'International Tables Vol C Tables 4.2.6.8 and 6.1.1.4'
Si Si 0.0817 0.0704 'International Tables Vol C Tables 4.2.6.8 and 6.1.1.4'
Cl Cl 0.1484 0.1585 'International Tables Vol C Tables 4.2.6.8 and 6.1.1.4'
W W -0.8490 6.8722 'International Tables Vol C Tables 4.2.6.8 and 6.1.1.4'

loop_
_geom_angle_atom_site_label_1
_geom_angle_atom_site_label_2
_geom_angle_atom_site_label_3
_geom_angle
N2 W1 N1 129.3(9)
N2 W1 Cl1 112.1(7)
N1 W1 Cl1 108.0(7)
N2 W1 W2 101.8(6)
N1 W1 W2 100.3(7)
Cl1 W1 W2 100.3(2)
N3 W2 N4 126.8(8)
N3 W2 Cl2 108.8(6)
N4 W2 Cl2 112.9(6)
N3 W2 W1 99.4(6)
N4 W2 W1 103.6(6)
Cl2 W2 W1 100.8(2)
N1 Si1 C2 109.9(12)
N1 Si1 C3 102.8(11)
C2 Si1 C3 113.6(11)
N1 Si1 C1 106.5(13)
C2 Si1 C1 110.7(12)
C3 Si1 C1 112.8(12)
N2 Si2 C5 108.4(11)
N2 Si2 C6 103.7(10)
C5 Si2 C6 111.0(9)
N2 Si2 C4 111.0(10)
C5 Si2 C4 112.3(9)
C6 Si2 C4 110.0(9)
N3 Si3 C9 109.9(12)
N3 Si3 C8 104.7(12)
C9 Si3 C8 115.8(13)
N3 Si3 C7 106.2(12)
C9 Si3 C7 110.9(12)
C8 Si3 C7 108.7(13)
N4 Si4 C11 108.4(11)
N4 Si4 C12 110.2(11)
C11 Si4 C12 111.3(10)
N4 Si4 C10 103.7(10)
C11 Si4 C10 111.1(10)
C12 Si4 C10 111.9(10)
Si1 N1 W1 149.5(15)
Si2 N2 W1 146.3(12)
Si3 N3 W2 149.1(12)
Si4 N4 W2 148.0(12)
C15 C1 C13 108.6(24)
C15 C1 C14 105.2(22)
C13 C1 C14 106.5(22)
C15 C1 Si1 107.4(29)
C13 C1 Si1 115.6(29)
C14 C1 Si1 113.0(21)
C17 C2 C16 107.1(21)
C17 C2 C18 104.9(22)
C16 C2 C18 107.4(21)
C17 C2 Si1 110.1(24)
C16 C2 Si1 115.9(19)
C18 C2 Si1 110.8(27)
C21 C3 C19 109.4(21)
C21 C3 C20 104.1(21)
C19 C3 C20 105.0(21)
C21 C3 Si1 111.8(23)
C19 C3 Si1 114.9(20)
C20 C3 Si1 110.8(26)
C24 C4 C22 107.5(18)
C24 C4 C23 107.5(18)
C22 C4 C23 109.0(18)
C24 C4 Si2 112.4(16)
C22 C4 Si2 111.5(16)
C23 C4 Si2 108.9(17)
C26 C5 C27 105.8(18)
C26 C5 C25 104.5(19)
C27 C5 C25 106.3(18)
C26 C5 Si2 113.2(20)
C27 C5 Si2 112.7(17)
C25 C5 Si2 113.6(17)
C28 C6 C29 105.9(17)
C28 C6 C30 105.5(18)
C29 C6 C30 103.2(17)
C28 C6 Si2 118.0(17)
C29 C6 Si2 112.3(14)
C30 C6 Si2 110.6(17)
C32 C7 C33 108.9(22)
C32 C7 C31 102.5(23)
C33 C7 C31 102.5(23)
C32 C7 Si3 120.6(28)
C33 C7 Si3 113.4(21)
C31 C7 Si3 106.6(32)
C35 C8 C34 106.6(25)
C35 C8 C36 105.9(23)
C34 C8 C36 105.2(23)
C35 C8 Si3 107.9(32)
C34 C8 Si3 111.1(36)
C36 C8 Si3 119.4(22)
C37 C9 C39 109.5(22)
C37 C9 C38 101.8(21)
C39 C9 C38 104.6(21)
C37 C9 Si3 113.7(25)
C39 C9 Si3 115.1(21)
C38 C9 Si3 110.9(27)
C40 C10 C41 105.0(19)
C40 C10 C42 105.2(18)
C41 C10 C42 104.3(18)
C40 C10 Si4 112.8(17)
C41 C10 Si4 112.6(19)
C42 C10 Si4 115.9(18)
C44 C11 C45 103.5(19)
C44 C11 C43 105.5(19)
C45 C11 C43 105.0(19)
C44 C11 Si4 117.3(20)
C45 C11 Si4 112.4(19)
C43 C11 Si4 112.0(19)
C48 C12 C46 106.1(19)
C48 C12 C47 105.6(18)
C46 C12 C47 102.6(18)
C48 C12 Si4 111.7(19)
C46 C12 Si4 115.9(20)
C47 C12 Si4 114.0(18)
C3S C2S C1S 104.7(45)
C4S C3S C2S 130.8(58)

loop_
_geom_bond_atom_site_label_1
_geom_bond_atom_site_label_2
_geom_bond_distance
W1 N2 1.97(2)
W1 N1 1.98(2)
W1 Cl1 2.310(8)
W1 W2 2.337(2)
W2 N3 1.97(2)
W2 N4 1.99(2)
W2 Cl2 2.308(7)
Si1 N1 1.78(2)
Si1 C2 1.92(2)
Si1 C3 1.93(2)
Si1 C1 1.94(2)
Si2 N2 1.80(2)
Si2 C5 1.92(2)
Si2 C6 1.93(2)
Si2 C4 1.94(2)
Si3 N3 1.76(2)
Si3 C9 1.92(2)
Si3 C8 1.92(2)
Si3 C7 1.95(2)
Si4 N4 1.76(2)
Si4 C11 1.93(2)
Si4 C12 1.93(2)
Si4 C10 1.95(2)
C1 C15 1.51(2)
C1 C13 1.51(2)
C1 C14 1.52(2)
C2 C17 1.50(2)
C2 C16 1.53(2)
C2 C18 1.54(2)
C3 C21 1.51(2)
C3 C19 1.52(2)
C3 C20 1.53(2)
C4 C24 1.51(2)
C4 C22 1.52(2)
C4 C23 1.53(2)
C5 C26 1.52(2)
C5 C27 1.53(2)
C5 C25 1.54(2)
C6 C28 1.52(2)
C6 C29 1.52(2)
C6 C30 1.54(2)
C7 C32 1.50(2)
C7 C33 1.53(2)
C7 C31 1.55(2)
C8 C35 1.52(2)
C8 C34 1.52(2)
C8 C36 1.53(2)
C9 C37 1.51(2)
C9 C39 1.53(2)
C9 C38 1.55(2)
C10 C40 1.53(2)
C10 C41 1.53(2)
C10 C42 1.53(2)
C11 C44 1.52(2)
C11 C45 1.53(2)
C11 C43 1.53(2)
C12 C48 1.52(2)
C12 C46 1.52(2)
C12 C47 1.53(2)
C2S C3S 1.93(8)
C2S C1S 1.48(7)
C3S C4S 1.50(8)

loop_
_cod_related_entry_id
_cod_related_entry_database
_cod_related_entry_code
1 ChemSpider 30660550
